data_7004727
loop_
_publ_author_name
'Beheshti, Azizolla'
'Clegg, William'
'Nobakht, Valiollah'
'Panahi Mehr, Mohammad'
'Russo, Luca'

_publ_section_title
;
 Complexes of copper(i) and silver(i) with bis(methimazolyl)borate and
 dihydrobis(2-mercaptothiazolyl)borate ligands
;
_journal_issue 46
_journal_name_full 'Dalton Transactions'
_journal_page_first 6641
_journal_page_last 6646
_journal_paper_doi 10.1039/b811369f
_journal_year 2008
_chemical_formula_moiety 'C24 H25 Ag B N2 P S4'
_chemical_formula_sum 'C24 H25 Ag B N2 P S4'
_chemical_formula_weight 619.35
_chemical_name_systematic
;
?
;
_space_group_IT_number 61
_symmetry_cell_setting orthorhombic
_symmetry_space_group_name_Hall '-P 2ac 2ab'
_symmetry_space_group_name_H-M 'P b c a'
_atom_sites_solution_hydrogens geom
_atom_sites_solution_primary direct
_atom_sites_solution_secondary difmap
_audit_creation_method SHELXL-97
_cell_angle_alpha 90.00
_cell_angle_beta 90.00
_cell_angle_gamma 90.00
_cell_formula_units_Z 8
_cell_length_a 8.8575(11)
_cell_length_b 15.185(3)
_cell_length_c 38.284(7)
_cell_measurement_reflns_used 23583
_cell_measurement_temperature 150(2)
_cell_measurement_theta_max 27.5
_cell_measurement_theta_min 2.5
_cell_volume 5149.2(15)
_computing_cell_refinement EvalCCD
_computing_data_collection 'Nonius COLLECT'
_computing_data_reduction EvalCCD
_computing_molecular_graphics 'Bruker SHELXTL'
_computing_publication_material 'Bruker SHELXTL and local programs'
_computing_structure_refinement 'Bruker SHELXTL'
_computing_structure_solution 'Bruker SHELXTL'
_diffrn_ambient_temperature 150(2)
_diffrn_measured_fraction_theta_full 0.966
_diffrn_measured_fraction_theta_max 0.966
_diffrn_measurement_device_type 'Nonius KappaCCD diffractometer'
_diffrn_measurement_method 'thin-slice \w scans'
_diffrn_radiation_monochromator graphite
_diffrn_radiation_source 'sealed tube'
_diffrn_radiation_type MoK\a
_diffrn_radiation_wavelength 0.71073
_diffrn_reflns_av_R_equivalents 0.0261
_diffrn_reflns_av_sigmaI/netI 0.0245
_diffrn_reflns_limit_h_max 10
_diffrn_reflns_limit_h_min -10
_diffrn_reflns_limit_k_max 17
_diffrn_reflns_limit_k_min -18
_diffrn_reflns_limit_l_max 45
_diffrn_reflns_limit_l_min -45
_diffrn_reflns_number 19291
_diffrn_reflns_theta_full 24.99
_diffrn_reflns_theta_max 24.99
_diffrn_reflns_theta_min 5.74
_diffrn_standards_number 0
_exptl_absorpt_coefficient_mu 1.186
_exptl_absorpt_correction_T_max 0.910
_exptl_absorpt_correction_T_min 0.535
_exptl_absorpt_correction_type multi-scan
_exptl_absorpt_process_details SADABS
_exptl_crystal_colour colourless
_exptl_crystal_density_diffrn 1.598
_exptl_crystal_density_method 'not measured'
_exptl_crystal_description plate
_exptl_crystal_F_000 2512
_exptl_crystal_size_max 0.60
_exptl_crystal_size_mid 0.45
_exptl_crystal_size_min 0.08
_refine_diff_density_max 0.309
_refine_diff_density_min -0.357
_refine_diff_density_rms 0.050
_refine_ls_extinction_coef 0.0021(2)
_refine_ls_extinction_expression Fc^*^=kFc[1+0.001xFc^2^\l^3^/sin(2\q)]^-1/4^
_refine_ls_extinction_method SHELXL
_refine_ls_goodness_of_fit_ref 1.107
_refine_ls_hydrogen_treatment mixed
_refine_ls_matrix_type full
_refine_ls_number_parameters 307
_refine_ls_number_reflns 4380
_refine_ls_number_restraints 0
_refine_ls_restrained_S_all 1.107
_refine_ls_R_factor_all 0.0292
_refine_ls_R_factor_gt 0.0237
_refine_ls_shift/su_max 0.003
_refine_ls_shift/su_mean 0.000
_refine_ls_structure_factor_coef Fsqd
_refine_ls_weighting_details 'calc w=1/[\s^2^(Fo^2^)+(0.0201P)^2^+3.9801P] where P=(Fo^2^+2Fc^2^)/3'
_refine_ls_weighting_scheme calc
_refine_ls_wR_factor_gt 0.0558
_refine_ls_wR_factor_ref 0.0588
_reflns_number_gt 3864
_reflns_number_total 4380
_reflns_threshold_expression I>2\s(I)
_cod_data_source_file b811369f.txt
_cod_data_source_block ab82_compound3
_cod_database_code 7004727

loop_
_symmetry_equiv_pos_as_xyz
'x, y, z'
'-x+1/2, -y, z+1/2'
'x+1/2, -y+1/2, -z'
'-x, y+1/2, -z+1/2'
'-x, -y, -z'
'x-1/2, y, -z-1/2'
'-x-1/2, y-1/2, z'
'x, -y-1/2, z-1/2'

loop_
_atom_site_label
_atom_site_type_symbol
_atom_site_fract_x
_atom_site_fract_y
_atom_site_fract_z
_atom_site_U_iso_or_equiv
_atom_site_adp_type
_atom_site_occupancy
_atom_site_symmetry_multiplicity
_atom_site_calc_flag
_atom_site_refinement_flags
_atom_site_disorder_assembly
_atom_site_disorder_group
Ag Ag 0.067620(17) 0.249342(10) 0.145331(4) 0.02546(8) Uani 1 1 d . . .
S1 S -0.09170(6) 0.18687(3) 0.192012(16) 0.02964(14) Uani 1 1 d . . .
S2 S -0.32369(6) 0.24225(4) 0.240813(15) 0.03007(14) Uani 1 1 d . . .
S3 S 0.25385(6) 0.36287(4) 0.166230(16) 0.03219(15) Uani 1 1 d . . .
S4 S 0.25860(6) 0.54149(4) 0.194014(15) 0.03180(14) Uani 1 1 d . . .
P P 0.14124(6) 0.18117(3) 0.091483(13) 0.01957(13) Uani 1 1 d . . .
B B -0.1266(3) 0.40381(15) 0.16694(6) 0.0219(5) Uani 1 1 d . . .
H1A H -0.083(2) 0.3557(16) 0.1461(6) 0.030(6) Uiso 1 1 d . . .
H1B H -0.209(3) 0.4484(14) 0.1552(6) 0.026(6) Uiso 1 1 d . . .
C1 C 0.1308(2) 0.25138(12) 0.05309(5) 0.0223(4) Uani 1 1 d . . .
C2 C 0.0361(3) 0.32406(14) 0.05394(6) 0.0297(5) Uani 1 1 d . . .
H2 H -0.0197 0.3369 0.0745 0.036 Uiso 1 1 calc R . .
C3 C 0.0225(3) 0.37811(15) 0.02490(7) 0.0384(6) Uani 1 1 d . . .
H3 H -0.0431 0.4276 0.0256 0.046 Uiso 1 1 calc R . .
C4 C 0.1037(3) 0.36034(15) -0.00500(7) 0.0375(6) Uani 1 1 d . . .
H4 H 0.0939 0.3973 -0.0249 0.045 Uiso 1 1 calc R . .
C5 C 0.1989(3) 0.28877(16) -0.00590(6) 0.0367(6) Uani 1 1 d . . .
H5 H 0.2552 0.2766 -0.0265 0.044 Uiso 1 1 calc R . .
C6 C 0.2134(3) 0.23444(14) 0.02295(6) 0.0306(5) Uani 1 1 d . . .
H6 H 0.2800 0.1854 0.0222 0.037 Uiso 1 1 calc R . .
C7 C 0.0424(2) 0.08073(13) 0.07947(5) 0.0210(4) Uani 1 1 d . . .
C8 C 0.0234(2) 0.01768(14) 0.10574(6) 0.0248(5) Uani 1 1 d . . .
H8 H 0.0644 0.0277 0.1283 0.030 Uiso 1 1 calc R . .
C9 C -0.0548(2) -0.05907(14) 0.09894(6) 0.0287(5) Uani 1 1 d . . .
H9 H -0.0663 -0.1020 0.1168 0.034 Uiso 1 1 calc R . .
C10 C -0.1163(3) -0.07384(14) 0.06634(7) 0.0338(5) Uani 1 1 d . . .
H10 H -0.1694 -0.1269 0.0617 0.041 Uiso 1 1 calc R . .
C11 C -0.1004(3) -0.01129(15) 0.04044(6) 0.0343(5) Uani 1 1 d . . .
H11 H -0.1441 -0.0211 0.0181 0.041 Uiso 1 1 calc R . .
C12 C -0.0209(2) 0.06596(14) 0.04690(6) 0.0273(5) Uani 1 1 d . . .
H12 H -0.0100 0.1087 0.0289 0.033 Uiso 1 1 calc R . .
C13 C 0.3397(2) 0.15004(13) 0.09396(5) 0.0209(4) Uani 1 1 d . . .
C14 C 0.3914(2) 0.06380(14) 0.09202(5) 0.0245(4) Uani 1 1 d . . .
H14 H 0.3235 0.0174 0.0865 0.029 Uiso 1 1 calc R . .
C15 C 0.5422(3) 0.04567(15) 0.09807(6) 0.0298(5) Uani 1 1 d . . .
H15 H 0.5772 -0.0134 0.0967 0.036 Uiso 1 1 calc R . .
C16 C 0.6425(2) 0.11211(15) 0.10607(6) 0.0306(5) Uani 1 1 d . . .
H16 H 0.7456 0.0989 0.1105 0.037 Uiso 1 1 calc R . .
C17 C 0.5919(3) 0.19832(16) 0.10763(7) 0.0354(6) Uani 1 1 d . . .
H17 H 0.6606 0.2445 0.1128 0.043 Uiso 1 1 calc R . .
C18 C 0.4415(2) 0.21717(15) 0.10169(6) 0.0308(5) Uani 1 1 d . . .
H18 H 0.4073 0.2764 0.1029 0.037 Uiso 1 1 calc R . .
C19 C -0.2011(2) 0.27036(13) 0.20663(5) 0.0221(4) Uani 1 1 d . . .
C20 C -0.3122(3) 0.40577(15) 0.21943(7) 0.0401(6) Uani 1 1 d . . .
H20A H -0.3678 0.4490 0.2050 0.048 Uiso 1 1 calc R . .
H20B H -0.2529 0.4385 0.2371 0.048 Uiso 1 1 calc R . .
C21 C -0.4216(3) 0.34564(16) 0.23725(6) 0.0342(5) Uani 1 1 d . . .
H21A H -0.5148 0.3390 0.2232 0.041 Uiso 1 1 calc R . .
H21B H -0.4487 0.3685 0.2606 0.041 Uiso 1 1 calc R . .
C22 C 0.1523(2) 0.45086(13) 0.17939(5) 0.0226(4) Uani 1 1 d . . .
C23 C 0.0924(3) 0.61114(16) 0.19432(8) 0.0430(6) Uani 1 1 d . . .
H23A H 0.0950 0.6526 0.2143 0.052 Uiso 1 1 calc R . .
H23B H 0.0843 0.6452 0.1723 0.052 Uiso 1 1 calc R . .
C24 C -0.0363(3) 0.54748(14) 0.19786(7) 0.0329(5) Uani 1 1 d . . .
H24A H -0.0588 0.5373 0.2229 0.039 Uiso 1 1 calc R . .
H24B H -0.1278 0.5721 0.1866 0.039 Uiso 1 1 calc R . .
N1 N -0.20914(18) 0.35342(11) 0.19703(4) 0.0213(4) Uani 1 1 d . . .
N2 N 0.00548(19) 0.46324(10) 0.18088(4) 0.0216(4) Uani 1 1 d . . .

loop_
_atom_site_aniso_label
_atom_site_aniso_U_11
_atom_site_aniso_U_22
_atom_site_aniso_U_33
_atom_site_aniso_U_23
_atom_site_aniso_U_13
_atom_site_aniso_U_12
Ag 0.02512(11) 0.02618(11) 0.02509(11) -0.00535(7) 0.00436(6) 0.00163(6)
S1 0.0312(3) 0.0221(3) 0.0356(3) 0.0016(2) 0.0092(2) 0.0016(2)
S2 0.0295(3) 0.0333(3) 0.0274(3) 0.0007(2) 0.0081(2) -0.0049(2)
S3 0.0201(3) 0.0303(3) 0.0462(3) -0.0086(2) 0.0008(2) -0.0004(2)
S4 0.0291(3) 0.0307(3) 0.0355(3) -0.0073(2) 0.0004(2) -0.0102(2)
P 0.0189(3) 0.0181(2) 0.0217(3) -0.0009(2) 0.0019(2) 0.0024(2)
B 0.0200(11) 0.0238(11) 0.0219(12) -0.0005(9) -0.0015(10) -0.0010(10)
C1 0.0205(10) 0.0193(10) 0.0273(11) 0.0003(8) -0.0018(9) -0.0018(8)
C2 0.0316(12) 0.0253(11) 0.0321(12) -0.0011(9) 0.0011(10) 0.0042(9)
C3 0.0446(14) 0.0255(11) 0.0451(15) 0.0077(10) -0.0083(12) 0.0085(11)
C4 0.0455(14) 0.0333(13) 0.0337(13) 0.0120(10) -0.0059(11) -0.0063(11)
C5 0.0427(14) 0.0395(13) 0.0280(12) 0.0051(10) 0.0057(11) -0.0053(11)
C6 0.0319(12) 0.0286(11) 0.0314(12) 0.0030(9) 0.0050(10) 0.0045(9)
C7 0.0177(10) 0.0207(10) 0.0245(11) -0.0030(8) 0.0030(8) 0.0034(8)
C8 0.0223(10) 0.0258(11) 0.0261(11) 0.0009(8) 0.0022(9) 0.0042(9)
C9 0.0236(11) 0.0217(11) 0.0410(14) 0.0034(9) 0.0086(9) 0.0039(9)
C10 0.0290(12) 0.0244(11) 0.0480(15) -0.0085(10) 0.0061(11) -0.0050(9)
C11 0.0337(12) 0.0376(13) 0.0315(13) -0.0096(10) -0.0017(10) -0.0053(10)
C12 0.0275(11) 0.0289(11) 0.0255(11) 0.0003(9) 0.0025(9) -0.0006(9)
C13 0.0187(10) 0.0242(10) 0.0198(10) 0.0020(8) 0.0028(8) 0.0022(8)
C14 0.0237(11) 0.0243(10) 0.0255(11) -0.0010(9) 0.0022(9) 0.0031(9)
C15 0.0314(12) 0.0253(11) 0.0327(13) 0.0044(9) 0.0035(10) 0.0101(9)
C16 0.0191(11) 0.0353(12) 0.0375(13) 0.0087(10) 0.0013(9) 0.0046(9)
C17 0.0231(11) 0.0288(12) 0.0544(16) 0.0023(11) 0.0001(11) -0.0047(10)
C18 0.0239(12) 0.0204(11) 0.0480(15) 0.0022(10) 0.0024(10) 0.0011(9)
C19 0.0187(10) 0.0272(11) 0.0205(10) -0.0028(8) -0.0021(8) -0.0042(8)
C20 0.0397(14) 0.0307(12) 0.0498(15) -0.0034(11) 0.0216(12) 0.0045(11)
C21 0.0298(12) 0.0399(13) 0.0330(13) -0.0039(10) 0.0073(10) 0.0024(10)
C22 0.0250(11) 0.0248(10) 0.0179(10) 0.0005(8) 0.0003(8) -0.0047(9)
C23 0.0410(14) 0.0275(13) 0.0605(18) -0.0111(12) 0.0012(12) -0.0055(11)
C24 0.0336(12) 0.0256(11) 0.0395(14) -0.0088(10) 0.0007(11) 0.0009(10)
N1 0.0197(8) 0.0226(9) 0.0214(9) -0.0033(7) 0.0019(7) 0.0001(7)
N2 0.0234(9) 0.0198(8) 0.0216(9) -0.0012(7) 0.0016(7) -0.0012(7)

loop_
_atom_type_symbol
_atom_type_description
_atom_type_scat_dispersion_real
_atom_type_scat_dispersion_imag
_atom_type_scat_source
C C 0.0033 0.0016 'International Tables Vol C Tables 4.2.6.8 and 6.1.1.4'
H H 0.0000 0.0000 'International Tables Vol C Tables 4.2.6.8 and 6.1.1.4'
Ag Ag -0.8971 1.1015 'International Tables Vol C Tables 4.2.6.8 and 6.1.1.4'
B B 0.0013 0.0007 'International Tables Vol C Tables 4.2.6.8 and 6.1.1.4'
N N 0.0061 0.0033 'International Tables Vol C Tables 4.2.6.8 and 6.1.1.4'
P P 0.1023 0.0942 'International Tables Vol C Tables 4.2.6.8 and 6.1.1.4'
S S 0.1246 0.1234 'International Tables Vol C Tables 4.2.6.8 and 6.1.1.4'

loop_
_geom_angle_atom_site_label_1
_geom_angle_atom_site_label_2
_geom_angle_atom_site_label_3
_geom_angle
_geom_angle_site_symmetry_1
_geom_angle_site_symmetry_3
_geom_angle_publ_flag
S1 Ag S3 114.08(2) . . ?
S1 Ag P 127.78(2) . . ?
S1 Ag H1A 85.6(6) . . ?
S3 Ag P 113.01(2) . . ?
S3 Ag H1A 83.3(6) . . ?
P Ag H1A 121.2(6) . . ?
Ag S1 C19 106.22(7) . . ?
C19 S2 C21 91.70(10) . . ?
Ag S3 C22 106.74(7) . . ?
C22 S4 C23 91.38(11) . . ?
Ag P C1 115.35(7) . . ?
Ag P C7 116.67(7) . . ?
Ag P C13 109.24(7) . . ?
C1 P C7 105.24(9) . . ?
C1 P C13 104.08(9) . . ?
C7 P C13 105.08(9) . . ?
H1A B H1B 109.5(16) . . ?
H1A B N1 111.0(12) . . ?
H1A B N2 110.4(11) . . ?
H1B B N1 107.0(12) . . ?
H1B B N2 106.4(11) . . ?
N1 B N2 112.28(17) . . ?
P C1 C2 118.58(16) . . ?
P C1 C6 122.38(15) . . ?
C2 C1 C6 119.03(19) . . ?
C1 C2 H2 119.8 . . ?
C1 C2 C3 120.3(2) . . ?
H2 C2 C3 119.8 . . ?
C2 C3 H3 119.9 . . ?
C2 C3 C4 120.3(2) . . ?
H3 C3 C4 119.9 . . ?
C3 C4 H4 120.2 . . ?
C3 C4 C5 119.7(2) . . ?
H4 C4 C5 120.2 . . ?
C4 C5 H5 119.8 . . ?
C4 C5 C6 120.5(2) . . ?
H5 C5 C6 119.8 . . ?
C1 C6 C5 120.2(2) . . ?
C1 C6 H6 119.9 . . ?
C5 C6 H6 119.9 . . ?
P C7 C8 116.76(16) . . ?
P C7 C12 123.95(16) . . ?
C8 C7 C12 119.19(19) . . ?
C7 C8 H8 119.9 . . ?
C7 C8 C9 120.2(2) . . ?
H8 C8 C9 119.9 . . ?
C8 C9 H9 119.8 . . ?
C8 C9 C10 120.4(2) . . ?
H9 C9 C10 119.8 . . ?
C9 C10 H10 120.1 . . ?
C9 C10 C11 119.9(2) . . ?
H10 C10 C11 120.1 . . ?
C10 C11 H11 119.9 . . ?
C10 C11 C12 120.3(2) . . ?
H11 C11 C12 119.9 . . ?
C7 C12 C11 120.1(2) . . ?
C7 C12 H12 119.9 . . ?
C11 C12 H12 119.9 . . ?
P C13 C14 124.03(16) . . ?
P C13 C18 116.47(15) . . ?
C14 C13 C18 119.19(19) . . ?
C13 C14 H14 120.1 . . ?
C13 C14 C15 119.8(2) . . ?
H14 C14 C15 120.1 . . ?
C14 C15 H15 119.5 . . ?
C14 C15 C16 120.9(2) . . ?
H15 C15 C16 119.5 . . ?
C15 C16 H16 120.2 . . ?
C15 C16 C17 119.5(2) . . ?
H16 C16 C17 120.2 . . ?
C16 C17 H17 120.0 . . ?
C16 C17 C18 120.1(2) . . ?
H17 C17 C18 120.0 . . ?
C13 C18 C17 120.5(2) . . ?
C13 C18 H18 119.7 . . ?
C17 C18 H18 119.7 . . ?
S1 C19 S2 114.80(12) . . ?
S1 C19 N1 131.09(16) . . ?
S2 C19 N1 114.10(15) . . ?
H20A C20 H20B 108.2 . . ?
H20A C20 C21 109.8 . . ?
H20A C20 N1 109.8 . . ?
H20B C20 C21 109.8 . . ?
H20B C20 N1 109.8 . . ?
C21 C20 N1 109.58(18) . . ?
S2 C21 C20 104.78(15) . . ?
S2 C21 H21A 110.8 . . ?
S2 C21 H21B 110.8 . . ?
C20 C21 H21A 110.8 . . ?
C20 C21 H21B 110.8 . . ?
H21A C21 H21B 108.9 . . ?
S3 C22 S4 115.42(12) . . ?
S3 C22 N2 130.77(16) . . ?
S4 C22 N2 113.80(15) . . ?
S4 C23 H23A 111.0 . . ?
S4 C23 H23B 111.0 . . ?
S4 C23 C24 103.99(16) . . ?
H23A C23 H23B 109.0 . . ?
H23A C23 C24 111.0 . . ?
H23B C23 C24 111.0 . . ?
C23 C24 H24A 109.9 . . ?
C23 C24 H24B 109.9 . . ?
C23 C24 N2 109.06(19) . . ?
H24A C24 H24B 108.3 . . ?
H24A C24 N2 109.9 . . ?
H24B C24 N2 109.9 . . ?
B N1 C19 130.49(17) . . ?
B N1 C20 116.82(17) . . ?
C19 N1 C20 112.68(17) . . ?
B N2 C22 129.75(17) . . ?
B N2 C24 117.31(16) . . ?
C22 N2 C24 112.93(17) . . ?

loop_
_geom_bond_atom_site_label_1
_geom_bond_atom_site_label_2
_geom_bond_distance
_geom_bond_site_symmetry_2
_geom_bond_publ_flag
Ag S1 2.4669(6) . ?
Ag S3 2.5165(6) . ?
Ag P 2.3972(6) . ?
Ag H1A 2.09(2) . ?
S1 C19 1.691(2) . ?
S2 C19 1.753(2) . ?
S2 C21 1.799(2) . ?
S3 C22 1.688(2) . ?
S4 C22 1.759(2) . ?
S4 C23 1.813(3) . ?
P C1 1.818(2) . ?
P C7 1.818(2) . ?
P C13 1.823(2) . ?
B H1A 1.15(2) . ?
B H1B 1.09(2) . ?
B N1 1.564(3) . ?
B N2 1.571(3) . ?
C1 C2 1.387(3) . ?
C1 C6 1.390(3) . ?
C2 H2 0.950 . ?
C2 C3 1.387(3) . ?
C3 H3 0.950 . ?
C3 C4 1.379(4) . ?
C4 H4 0.950 . ?
C4 C5 1.376(3) . ?
C5 H5 0.950 . ?
C5 C6 1.385(3) . ?
C6 H6 0.950 . ?
C7 C8 1.399(3) . ?
C7 C12 1.385(3) . ?
C8 H8 0.950 . ?
C8 C9 1.380(3) . ?
C9 H9 0.950 . ?
C9 C10 1.380(3) . ?
C10 H10 0.950 . ?
C10 C11 1.380(3) . ?
C11 H11 0.950 . ?
C11 C12 1.390(3) . ?
C12 H12 0.950 . ?
C13 C14 1.389(3) . ?
C13 C18 1.393(3) . ?
C14 H14 0.950 . ?
C14 C15 1.383(3) . ?
C15 H15 0.950 . ?
C15 C16 1.379(3) . ?
C16 H16 0.950 . ?
C16 C17 1.385(3) . ?
C17 H17 0.950 . ?
C17 C18 1.381(3) . ?
C18 H18 0.950 . ?
C19 N1 1.316(3) . ?
C20 H20A 0.990 . ?
C20 H20B 0.990 . ?
C20 C21 1.496(3) . ?
C20 N1 1.483(3) . ?
C21 H21A 0.990 . ?
C21 H21B 0.990 . ?
C22 N2 1.315(3) . ?
C23 H23A 0.990 . ?
C23 H23B 0.990 . ?
C23 C24 1.501(3) . ?
C24 H24A 0.990 . ?
C24 H24B 0.990 . ?
C24 N2 1.482(3) . ?
